data_4336591
loop_
_publ_author_name
'Andreas Ross'
'Paul R. Sharp'

_publ_section_title
;
 Triphos Iridium(III) Halide Complex Photochemistry: Triphos Arm
 Dissociation
;
_journal_name_full 'Inorganic Chemistry'
_journal_page_first 12645
_journal_page_last 12654
_journal_paper_doi 10.1021/ic401835d
_journal_volume 52
_journal_year 2013
_chemical_formula_sum 'C44 H46 Br2 Cl0 Ir O P3'
_chemical_formula_weight 1035.74
_chemical_name_systematic
; 
 ? 
;
_space_group_IT_number 2
_symmetry_cell_setting triclinic
_symmetry_space_group_name_Hall '-P 1'
_symmetry_space_group_name_H-M 'P -1'
_atom_sites_solution_hydrogens geom
_atom_sites_solution_primary direct
_atom_sites_solution_secondary difmap
_audit_creation_method SHELXL-97
_cell_angle_alpha 86.6400(10)
_cell_angle_beta 82.8710(10)
_cell_angle_gamma 76.8670(10)
_cell_formula_units_Z 2
_cell_length_a 9.3968(8)
_cell_length_b 12.1564(11)
_cell_length_c 18.3349(16)
_cell_measurement_reflns_used 9896
_cell_measurement_temperature 173(2)
_cell_measurement_theta_max 27.47
_cell_measurement_theta_min 2.24
_cell_volume 2022.9(3)
_computing_cell_refinement 'APEX2 (Bruker AXS, 2008)'
_computing_data_collection 'APEX2 (Bruker AXS, 2008)'
_computing_data_reduction 'APEX2 (Bruker AXS, 2008)'
_computing_molecular_graphics 'X-SEED, Barbour, 2001'
_computing_publication_material 'CIFTAB (Sheldrick, 1997)'
_computing_structure_refinement 'SHELXL-97 (Sheldrick, 1997)'
_computing_structure_solution 'SHELXS-97 (Sheldrick, 1997)'
_diffrn_ambient_temperature 173(2)
_diffrn_measured_fraction_theta_full 0.981
_diffrn_measured_fraction_theta_max 0.981
_diffrn_measurement_device_type 'Bruker APEXII CCD area detector'
_diffrn_measurement_method 'omega scans'
_diffrn_radiation_monochromator graphite
_diffrn_radiation_source 'fine-focus sealed tube'
_diffrn_radiation_type MoK\a
_diffrn_radiation_wavelength 0.71073
_diffrn_reflns_av_R_equivalents 0.0222
_diffrn_reflns_av_sigmaI/netI 0.0273
_diffrn_reflns_limit_h_max 12
_diffrn_reflns_limit_h_min -12
_diffrn_reflns_limit_k_max 15
_diffrn_reflns_limit_k_min -15
_diffrn_reflns_limit_l_max 23
_diffrn_reflns_limit_l_min -23
_diffrn_reflns_number 23850
_diffrn_reflns_theta_full 27.55
_diffrn_reflns_theta_max 27.55
_diffrn_reflns_theta_min 1.72
_diffrn_standards_decay_% 0.0
_exptl_absorpt_coefficient_mu 5.428
_exptl_absorpt_correction_T_max 0.4099
_exptl_absorpt_correction_T_min 0.1722
_exptl_absorpt_correction_type multi-scan
_exptl_absorpt_process_details
;
 Data were corrected for decay and absorption using the program SADABS 
 (Sheldrick, G. M. (2003). SADABS. Version 2.10. University of
 G\"ottingen, Germany).
;
_exptl_crystal_colour yellow
_exptl_crystal_density_diffrn 1.700
_exptl_crystal_description Prism
_exptl_crystal_F_000 1020
_exptl_crystal_size_max 0.50
_exptl_crystal_size_mid 0.35
_exptl_crystal_size_min 0.20
_refine_diff_density_max 4.419
_refine_diff_density_min -2.004
_refine_diff_density_rms 0.143
_refine_ls_extinction_method none
_refine_ls_goodness_of_fit_ref 1.077
_refine_ls_hydrogen_treatment constr
_refine_ls_matrix_type full
_refine_ls_number_parameters 461
_refine_ls_number_reflns 9161
_refine_ls_number_restraints 0
_refine_ls_restrained_S_all 1.077
_refine_ls_R_factor_all 0.0424
_refine_ls_R_factor_gt 0.0374
_refine_ls_shift/su_max 0.001
_refine_ls_shift/su_mean 0.000
_refine_ls_structure_factor_coef Fsqd
_refine_ls_weighting_details 'calc w=1/[\s^2^(Fo^2^)+(0.0527P)^2^+8.3538P] where P=(Fo^2^+2Fc^2^)/3'
_refine_ls_weighting_scheme calc
_refine_ls_wR_factor_gt 0.1026
_refine_ls_wR_factor_ref 0.1054
_reflns_number_gt 8316
_reflns_number_total 9161
_reflns_threshold_expression >2sigma(I)
_cod_data_source_file ic401835d_si_001_2.cif
_cod_data_source_block Ir(triphos)Br2H_4
_cod_original_sg_symbol_H-M 'P -1 '
_cod_database_code 4336591

loop_
_symmetry_equiv_pos_as_xyz
'x, y, z'
'-x, -y, -z'

loop_
_atom_site_label
_atom_site_type_symbol
_atom_site_fract_x
_atom_site_fract_y
_atom_site_fract_z
_atom_site_U_iso_or_equiv
_atom_site_adp_type
_atom_site_occupancy
_atom_site_symmetry_multiplicity
_atom_site_calc_flag
_atom_site_refinement_flags
Ir1 Ir 0.940217(19) 0.663922(15) 0.712264(10) 0.02386(7) Uani 1 1 d .
Br1 Br 0.83437(8) 0.85838(5) 0.65592(4) 0.04905(16) Uani 1 1 d .
Br2 Br 0.67257(7) 0.64670(6) 0.73091(4) 0.04840(16) Uani 1 1 d .
P1 P 1.18164(13) 0.65691(10) 0.67559(7) 0.0228(2) Uani 1 1 d .
P2 P 0.96527(14) 0.73311(11) 0.82898(7) 0.0252(2) Uani 1 1 d .
P3 P 1.01243(13) 0.48315(10) 0.75434(7) 0.0234(2) Uani 1 1 d .
O1 O 0.4403(7) 1.2114(6) 0.7952(4) 0.0814(18) Uani 1 1 d .
C1 C 1.2851(5) 0.6376(4) 0.7559(3) 0.0246(9) Uani 1 1 d .
H1A H 1.3898 0.6053 0.7392 0.030 Uiso 1 1 calc R
H1B H 1.2790 0.7128 0.7756 0.030 Uiso 1 1 calc R
C2 C 1.2331(5) 0.5604(4) 0.8195(3) 0.0252(9) Uani 1 1 d .
C3 C 1.1033(5) 0.6254(4) 0.8730(3) 0.0258(9) Uani 1 1 d .
H3A H 1.1445 0.6628 0.9093 0.031 Uiso 1 1 calc R
H3B H 1.0528 0.5698 0.9003 0.031 Uiso 1 1 calc R
C4 C 1.1921(5) 0.4570(4) 0.7896(3) 0.0253(9) Uani 1 1 d .
H4A H 1.1941 0.3982 0.8294 0.030 Uiso 1 1 calc R
H4B H 1.2688 0.4259 0.7495 0.030 Uiso 1 1 calc R
C5 C 1.3638(6) 0.5164(5) 0.8633(3) 0.0335(11) Uani 1 1 d .
H5A H 1.3333 0.4727 0.9067 0.050 Uiso 1 1 calc R
H5B H 1.3987 0.5804 0.8790 0.050 Uiso 1 1 calc R
H5C H 1.4433 0.4680 0.8324 0.050 Uiso 1 1 calc R
C6 C 1.2395(6) 0.7740(4) 0.6224(3) 0.0258(10) Uani 1 1 d .
C7 C 1.3614(6) 0.8136(4) 0.6365(3) 0.0315(11) Uani 1 1 d .
H7 H 1.4130 0.7828 0.6770 0.038 Uiso 1 1 calc R
C8 C 1.4073(7) 0.8977(5) 0.5916(3) 0.0367(12) Uani 1 1 d .
H8 H 1.4898 0.9249 0.6017 0.044 Uiso 1 1 calc R
C9 C 1.3323(7) 0.9425(5) 0.5317(3) 0.0369(12) Uani 1 1 d .
H9 H 1.3633 1.0004 0.5011 0.044 Uiso 1 1 calc R
C10 C 1.2143(7) 0.9028(5) 0.5172(3) 0.0384(13) Uani 1 1 d .
H10 H 1.1644 0.9327 0.4759 0.046 Uiso 1 1 calc R
C11 C 1.1664(6) 0.8191(5) 0.5622(3) 0.0321(11) Uani 1 1 d .
H11 H 1.0836 0.7926 0.5518 0.038 Uiso 1 1 calc R
C12 C 1.2718(6) 0.5402(4) 0.6140(3) 0.0292(10) Uani 1 1 d .
C13 C 1.4159(6) 0.4805(5) 0.6183(4) 0.0404(13) Uani 1 1 d .
H13 H 1.4707 0.4977 0.6546 0.049 Uiso 1 1 calc R
C14 C 1.4794(8) 0.3948(6) 0.5685(4) 0.0531(18) Uani 1 1 d .
H14 H 1.5769 0.3529 0.5722 0.064 Uiso 1 1 calc R
C15 C 1.4039(8) 0.3705(5) 0.5150(4) 0.0529(18) Uani 1 1 d .
H15 H 1.4489 0.3118 0.4821 0.063 Uiso 1 1 calc R
C16 C 1.2637(8) 0.4300(5) 0.5084(3) 0.0461(15) Uani 1 1 d .
H16 H 1.2121 0.4140 0.4703 0.055 Uiso 1 1 calc R
C17 C 1.1970(7) 0.5144(5) 0.5581(3) 0.0354(12) Uani 1 1 d .
H17 H 1.0991 0.5550 0.5538 0.042 Uiso 1 1 calc R
C18 C 0.8066(6) 0.7660(5) 0.8981(3) 0.0338(11) Uani 1 1 d .
C19 C 0.8084(7) 0.7339(5) 0.9722(3) 0.0391(13) Uani 1 1 d .
H19 H 0.8946 0.6879 0.9892 0.047 Uiso 1 1 calc R
C20 C 0.6820(9) 0.7700(6) 1.0214(4) 0.0520(18) Uani 1 1 d .
H20 H 0.6830 0.7490 1.0721 0.062 Uiso 1 1 calc R
C21 C 0.5574(9) 0.8352(7) 0.9971(5) 0.067(2) Uani 1 1 d .
H21 H 0.4728 0.8603 1.0311 0.081 Uiso 1 1 calc R
C22 C 0.5533(8) 0.8651(8) 0.9226(5) 0.070(2) Uani 1 1 d .
H22 H 0.4652 0.9082 0.9058 0.085 Uiso 1 1 calc R
C23 C 0.6773(7) 0.8321(7) 0.8737(4) 0.0532(17) Uani 1 1 d .
H23 H 0.6755 0.8540 0.8232 0.064 Uiso 1 1 calc R
C24 C 1.0402(6) 0.8596(4) 0.8351(3) 0.0300(10) Uani 1 1 d .
C25 C 1.0706(7) 0.8887(5) 0.9032(3) 0.0370(12) Uani 1 1 d .
H25 H 1.0438 0.8467 0.9460 0.044 Uiso 1 1 calc R
C26 C 1.1382(7) 0.9762(5) 0.9102(4) 0.0438(14) Uani 1 1 d .
H26 H 1.1568 0.9948 0.9572 0.053 Uiso 1 1 calc R
C27 C 1.1796(8) 1.0379(5) 0.8465(4) 0.0502(17) Uani 1 1 d .
H27 H 1.2296 1.0969 0.8498 0.060 Uiso 1 1 calc R
C28 C 1.1463(8) 1.0113(5) 0.7799(4) 0.0491(16) Uani 1 1 d .
H28 H 1.1716 1.0539 0.7370 0.059 Uiso 1 1 calc R
C29 C 1.0761(7) 0.9233(5) 0.7734(3) 0.0379(12) Uani 1 1 d .
H29 H 1.0531 0.9072 0.7267 0.045 Uiso 1 1 calc R
C30 C 0.9021(6) 0.4266(4) 0.8315(3) 0.0285(10) Uani 1 1 d .
C31 C 0.9400(7) 0.3122(5) 0.8492(3) 0.0384(12) Uani 1 1 d .
H31 H 1.0190 0.2652 0.8204 0.046 Uiso 1 1 calc R
C32 C 0.8640(8) 0.2649(6) 0.9084(3) 0.0470(15) Uani 1 1 d .
H32 H 0.8916 0.1863 0.9198 0.056 Uiso 1 1 calc R
C33 C 0.7493(7) 0.3321(6) 0.9502(3) 0.0432(14) Uani 1 1 d .
H33 H 0.6958 0.2997 0.9899 0.052 Uiso 1 1 calc R
C34 C 0.7118(7) 0.4467(6) 0.9344(3) 0.0404(13) Uani 1 1 d .
H34 H 0.6337 0.4933 0.9641 0.049 Uiso 1 1 calc R
C35 C 0.7874(6) 0.4946(5) 0.8755(3) 0.0317(11) Uani 1 1 d .
H35 H 0.7610 0.5736 0.8652 0.038 Uiso 1 1 calc R
C36 C 1.0318(6) 0.3749(4) 0.6864(3) 0.0284(10) Uani 1 1 d .
C37 C 1.1560(7) 0.2886(4) 0.6745(3) 0.0347(11) Uani 1 1 d .
H37 H 1.2360 0.2839 0.7024 0.042 Uiso 1 1 calc R
C38 C 1.1643(8) 0.2086(5) 0.6218(3) 0.0433(14) Uani 1 1 d .
H38 H 1.2505 0.1502 0.6136 0.052 Uiso 1 1 calc R
C39 C 1.0499(8) 0.2132(5) 0.5818(4) 0.0458(15) Uani 1 1 d .
H39 H 1.0555 0.1578 0.5465 0.055 Uiso 1 1 calc R
C40 C 0.9257(8) 0.2992(6) 0.5931(4) 0.0469(15) Uani 1 1 d .
H40 H 0.8460 0.3028 0.5652 0.056 Uiso 1 1 calc R
C41 C 0.9162(7) 0.3802(5) 0.6446(3) 0.0378(12) Uani 1 1 d .
H41 H 0.8307 0.4394 0.6514 0.045 Uiso 1 1 calc R
C42 C 0.5421(15) 1.1115(13) 0.6917(8) 0.157(8) Uani 1 1 d .
H42A H 0.4391 1.1203 0.6833 0.236 Uiso 1 1 calc R
H42B H 0.5872 1.0310 0.6980 0.236 Uiso 1 1 calc R
H42C H 0.5952 1.1436 0.6494 0.236 Uiso 1 1 calc R
C43 C 0.5492(9) 1.1696(6) 0.7571(4) 0.0551(17) Uani 1 1 d .
C44 C 0.6882(16) 1.174(2) 0.7711(12) 0.262(16) Uani 1 1 d .
H44A H 0.6819 1.2130 0.8173 0.392 Uiso 1 1 calc R
H44B H 0.7333 1.2163 0.7308 0.392 Uiso 1 1 calc R
H44C H 0.7484 1.0976 0.7752 0.392 Uiso 1 1 calc R

loop_
_atom_site_aniso_label
_atom_site_aniso_U_11
_atom_site_aniso_U_22
_atom_site_aniso_U_33
_atom_site_aniso_U_23
_atom_site_aniso_U_13
_atom_site_aniso_U_12
Ir1 0.02065(10) 0.02510(10) 0.02409(10) 0.00216(7) -0.00157(7) -0.00274(7)
Br1 0.0494(4) 0.0399(3) 0.0498(4) 0.0082(3) -0.0051(3) 0.0041(3)
Br2 0.0293(3) 0.0632(4) 0.0524(4) 0.0036(3) -0.0057(3) -0.0107(3)
P1 0.0218(6) 0.0217(5) 0.0232(6) 0.0012(4) 0.0022(4) -0.0041(4)
P2 0.0242(6) 0.0253(6) 0.0237(6) -0.0010(5) 0.0022(5) -0.0032(5)
P3 0.0233(6) 0.0233(6) 0.0238(6) 0.0007(5) -0.0005(4) -0.0072(5)
O1 0.069(4) 0.086(4) 0.078(4) -0.009(3) 0.011(3) -0.001(3)
C1 0.021(2) 0.025(2) 0.027(2) 0.0008(18) -0.0007(18) -0.0058(18)
C2 0.024(2) 0.025(2) 0.026(2) 0.0035(18) -0.0057(18) -0.0040(18)
C3 0.028(2) 0.027(2) 0.022(2) 0.0025(18) -0.0036(18) -0.0066(19)
C4 0.023(2) 0.023(2) 0.028(2) 0.0038(18) -0.0029(18) -0.0035(18)
C5 0.029(3) 0.034(3) 0.039(3) 0.005(2) -0.010(2) -0.008(2)
C6 0.031(2) 0.022(2) 0.024(2) -0.0023(18) 0.0069(19) -0.0068(18)
C7 0.033(3) 0.031(3) 0.029(3) 0.000(2) 0.000(2) -0.008(2)
C8 0.038(3) 0.033(3) 0.041(3) -0.004(2) 0.005(2) -0.016(2)
C9 0.048(3) 0.031(3) 0.031(3) 0.000(2) 0.009(2) -0.015(2)
C10 0.051(3) 0.035(3) 0.028(3) 0.007(2) -0.001(2) -0.011(3)
C11 0.040(3) 0.032(3) 0.027(2) 0.002(2) -0.003(2) -0.014(2)
C12 0.033(3) 0.023(2) 0.029(2) -0.0003(19) 0.008(2) -0.0080(19)
C13 0.034(3) 0.037(3) 0.047(3) -0.007(3) 0.008(2) -0.005(2)
C14 0.040(3) 0.041(3) 0.065(4) -0.007(3) 0.020(3) 0.005(3)
C15 0.068(5) 0.034(3) 0.050(4) -0.015(3) 0.027(3) -0.010(3)
C16 0.064(4) 0.039(3) 0.035(3) -0.009(3) 0.011(3) -0.018(3)
C17 0.039(3) 0.035(3) 0.029(3) -0.002(2) 0.007(2) -0.007(2)
C18 0.028(3) 0.037(3) 0.035(3) -0.006(2) 0.008(2) -0.009(2)
C19 0.049(3) 0.039(3) 0.030(3) -0.005(2) 0.008(2) -0.016(3)
C20 0.069(5) 0.048(4) 0.040(3) -0.015(3) 0.024(3) -0.027(3)
C21 0.050(4) 0.073(5) 0.071(5) -0.028(4) 0.036(4) -0.015(4)
C22 0.037(4) 0.085(6) 0.077(6) -0.016(5) 0.009(4) 0.007(4)
C23 0.037(3) 0.066(4) 0.047(4) -0.007(3) 0.003(3) 0.004(3)
C24 0.030(3) 0.025(2) 0.032(3) -0.002(2) 0.004(2) -0.0031(19)
C25 0.042(3) 0.034(3) 0.036(3) -0.001(2) -0.002(2) -0.011(2)
C26 0.047(4) 0.037(3) 0.048(3) -0.009(3) -0.003(3) -0.011(3)
C27 0.055(4) 0.022(3) 0.073(5) -0.005(3) 0.006(3) -0.014(3)
C28 0.065(4) 0.033(3) 0.046(4) 0.003(3) 0.010(3) -0.014(3)
C29 0.048(3) 0.026(3) 0.036(3) 0.000(2) 0.003(2) -0.005(2)
C30 0.028(2) 0.034(3) 0.026(2) 0.001(2) -0.0033(19) -0.013(2)
C31 0.047(3) 0.035(3) 0.034(3) 0.004(2) 0.000(2) -0.014(2)
C32 0.064(4) 0.043(3) 0.039(3) 0.011(3) -0.006(3) -0.025(3)
C33 0.046(3) 0.060(4) 0.031(3) 0.006(3) -0.003(2) -0.031(3)
C34 0.035(3) 0.060(4) 0.028(3) 0.001(3) 0.000(2) -0.016(3)
C35 0.029(3) 0.038(3) 0.030(3) 0.000(2) -0.002(2) -0.011(2)
C36 0.037(3) 0.024(2) 0.025(2) 0.0005(19) -0.002(2) -0.009(2)
C37 0.043(3) 0.029(3) 0.032(3) -0.003(2) -0.006(2) -0.006(2)
C38 0.059(4) 0.029(3) 0.039(3) -0.004(2) -0.005(3) -0.003(3)
C39 0.061(4) 0.037(3) 0.040(3) -0.011(3) -0.012(3) -0.007(3)
C40 0.048(4) 0.051(4) 0.046(3) -0.013(3) -0.013(3) -0.012(3)
C41 0.036(3) 0.040(3) 0.038(3) -0.006(2) -0.004(2) -0.008(2)
C42 0.119(10) 0.164(13) 0.162(13) -0.108(11) -0.072(10) 0.079(10)
C43 0.053(4) 0.054(4) 0.055(4) -0.004(3) -0.001(3) -0.008(3)
C44 0.076(9) 0.47(4) 0.26(2) -0.25(3) 0.005(12) -0.076(17)

loop_
_atom_type_symbol
_atom_type_description
_atom_type_scat_dispersion_real
_atom_type_scat_dispersion_imag
_atom_type_scat_source
C C 0.0033 0.0016 'International Tables Vol C Tables 4.2.6.8 and 6.1.1.4'
H H 0.0000 0.0000 'International Tables Vol C Tables 4.2.6.8 and 6.1.1.4'
O O 0.0106 0.0060 'International Tables Vol C Tables 4.2.6.8 and 6.1.1.4'
P P 0.1023 0.0942 'International Tables Vol C Tables 4.2.6.8 and 6.1.1.4'
Cl Cl 0.1484 0.1585 'International Tables Vol C Tables 4.2.6.8 and 6.1.1.4'
Br Br -0.2901 2.4595 'International Tables Vol C Tables 4.2.6.8 and 6.1.1.4'
Ir Ir -1.4442 7.9887 'International Tables Vol C Tables 4.2.6.8 and 6.1.1.4'

loop_
_geom_angle_atom_site_label_1
_geom_angle_atom_site_label_2
_geom_angle_atom_site_label_3
_geom_angle
P3 Ir1 P1 86.59(4)
P3 Ir1 P2 90.63(4)
P1 Ir1 P2 90.09(4)
P3 Ir1 Br2 90.24(4)
P1 Ir1 Br2 168.26(4)
P2 Ir1 Br2 101.26(3)
P3 Ir1 Br1 172.37(4)
P1 Ir1 Br1 98.14(3)
P2 Ir1 Br1 95.32(3)
Br2 Ir1 Br1 83.93(2)
C6 P1 C1 104.5(2)
C6 P1 C12 99.4(2)
C1 P1 C12 106.3(2)
C6 P1 Ir1 120.80(17)
C1 P1 Ir1 110.06(16)
C12 P1 Ir1 114.34(17)
C18 P2 C24 99.3(2)
C18 P2 C3 105.5(2)
C24 P2 C3 100.4(2)
C18 P2 Ir1 120.06(19)
C24 P2 Ir1 121.32(17)
C3 P2 Ir1 107.74(16)
C36 P3 C4 105.0(2)
C36 P3 C30 100.8(2)
C4 P3 C30 101.0(2)
C36 P3 Ir1 115.34(17)
C4 P3 Ir1 112.16(16)
C30 P3 Ir1 120.44(18)
C2 C1 P1 115.6(3)
C2 C1 H1A 108.4
P1 C1 H1A 108.4
C2 C1 H1B 108.4
P1 C1 H1B 108.4
H1A C1 H1B 107.4
C5 C2 C4 107.5(4)
C5 C2 C1 106.7(4)
C4 C2 C1 111.3(4)
C5 C2 C3 107.8(4)
C4 C2 C3 110.5(4)
C1 C2 C3 112.7(4)
C2 C3 P2 115.3(3)
C2 C3 H3A 108.4
P2 C3 H3A 108.4
C2 C3 H3B 108.4
P2 C3 H3B 108.4
H3A C3 H3B 107.5
C2 C4 P3 116.0(3)
C2 C4 H4A 108.3
P3 C4 H4A 108.3
C2 C4 H4B 108.3
P3 C4 H4B 108.3
H4A C4 H4B 107.4
C2 C5 H5A 109.5
C2 C5 H5B 109.5
H5A C5 H5B 109.5
C2 C5 H5C 109.5
H5A C5 H5C 109.5
H5B C5 H5C 109.5
C11 C6 C7 119.0(5)
C11 C6 P1 118.6(4)
C7 C6 P1 122.2(4)
C8 C7 C6 120.3(5)
C8 C7 H7 119.9
C6 C7 H7 119.9
C7 C8 C9 120.0(5)
C7 C8 H8 120.0
C9 C8 H8 120.0
C10 C9 C8 119.9(5)
C10 C9 H9 120.1
C8 C9 H9 120.1
C9 C10 C11 120.7(5)
C9 C10 H10 119.7
C11 C10 H10 119.7
C6 C11 C10 120.1(5)
C6 C11 H11 119.9
C10 C11 H11 119.9
C13 C12 C17 118.3(5)
C13 C12 P1 122.2(4)
C17 C12 P1 119.4(4)
C12 C13 C14 119.4(6)
C12 C13 H13 120.3
C14 C13 H13 120.3
C15 C14 C13 121.2(6)
C15 C14 H14 119.4
C13 C14 H14 119.4
C14 C15 C16 120.5(6)
C14 C15 H15 119.8
C16 C15 H15 119.8
C15 C16 C17 119.4(6)
C15 C16 H16 120.3
C17 C16 H16 120.3
C16 C17 C12 121.2(6)
C16 C17 H17 119.4
C12 C17 H17 119.4
C19 C18 C23 119.5(5)
C19 C18 P2 124.3(5)
C23 C18 P2 116.1(5)
C18 C19 C20 119.4(6)
C18 C19 H19 120.3
C20 C19 H19 120.3
C21 C20 C19 120.5(7)
C21 C20 H20 119.8
C19 C20 H20 119.8
C20 C21 C22 120.5(6)
C20 C21 H21 119.8
C22 C21 H21 119.8
C23 C22 C21 119.7(8)
C23 C22 H22 120.1
C21 C22 H22 120.1
C22 C23 C18 120.3(7)
C22 C23 H23 119.9
C18 C23 H23 119.9
C29 C24 C25 118.4(5)
C29 C24 P2 122.0(4)
C25 C24 P2 119.5(4)
C26 C25 C24 122.1(6)
C26 C25 H25 119.0
C24 C25 H25 119.0
C25 C26 C27 119.1(6)
C25 C26 H26 120.5
C27 C26 H26 120.5
C28 C27 C26 118.9(6)
C28 C27 H27 120.6
C26 C27 H27 120.6
C27 C28 C29 121.6(6)
C27 C28 H28 119.2
C29 C28 H28 119.2
C24 C29 C28 119.9(6)
C24 C29 H29 120.0
C28 C29 H29 120.0
C31 C30 C35 118.5(5)
C31 C30 P3 118.3(4)
C35 C30 P3 123.2(4)
C30 C31 C32 121.1(6)
C30 C31 H31 119.5
C32 C31 H31 119.5
C33 C32 C31 120.0(6)
C33 C32 H32 120.0
C31 C32 H32 120.0
C32 C33 C34 119.8(5)
C32 C33 H33 120.1
C34 C33 H33 120.1
C33 C34 C35 120.6(6)
C33 C34 H34 119.7
C35 C34 H34 119.7
C34 C35 C30 120.1(5)
C34 C35 H35 119.9
C30 C35 H35 119.9
C37 C36 C41 118.7(5)
C37 C36 P3 123.1(4)
C41 C36 P3 118.3(4)
C36 C37 C38 120.4(5)
C36 C37 H37 119.8
C38 C37 H37 119.8
C39 C38 C37 120.6(6)
C39 C38 H38 119.7
C37 C38 H38 119.7
C38 C39 C40 119.4(6)
C38 C39 H39 120.3
C40 C39 H39 120.3
C39 C40 C41 120.7(6)
C39 C40 H40 119.6
C41 C40 H40 119.6
C40 C41 C36 120.1(6)
C40 C41 H41 119.9
C36 C41 H41 119.9
C43 C42 H42A 109.5
C43 C42 H42B 109.5
H42A C42 H42B 109.5
C43 C42 H42C 109.5
H42A C42 H42C 109.5
H42B C42 H42C 109.5
O1 C43 C44 123.3(10)
O1 C43 C42 121.1(9)
C44 C43 C42 115.6(10)
C43 C44 H44A 109.5
C43 C44 H44B 109.5
H44A C44 H44B 109.5
C43 C44 H44C 109.5
H44A C44 H44C 109.5
H44B C44 H44C 109.5

loop_
_geom_bond_atom_site_label_1
_geom_bond_atom_site_label_2
_geom_bond_distance
Ir1 P3 2.2668(12)
Ir1 P1 2.2685(12)
Ir1 P2 2.4017(13)
Ir1 Br2 2.5502(7)
Ir1 Br1 2.5583(6)
P1 C6 1.825(5)
P1 C1 1.838(5)
P1 C12 1.847(5)
P2 C18 1.820(5)
P2 C24 1.845(5)
P2 C3 1.847(5)
P3 C36 1.829(5)
P3 C4 1.836(5)
P3 C30 1.843(5)
O1 C43 1.191(9)
C1 C2 1.555(6)
C1 H1A 0.9900
C1 H1B 0.9900
C2 C5 1.529(7)
C2 C4 1.544(7)
C2 C3 1.559(7)
C3 H3A 0.9900
C3 H3B 0.9900
C4 H4A 0.9900
C4 H4B 0.9900
C5 H5A 0.9800
C5 H5B 0.9800
C5 H5C 0.9800
C6 C11 1.391(7)
C6 C7 1.396(7)
C7 C8 1.387(8)
C7 H7 0.9500
C8 C9 1.395(9)
C8 H8 0.9500
C9 C10 1.365(9)
C9 H9 0.9500
C10 C11 1.392(7)
C10 H10 0.9500
C11 H11 0.9500
C12 C13 1.393(8)
C12 C17 1.400(8)
C13 C14 1.403(8)
C13 H13 0.9500
C14 C15 1.362(11)
C14 H14 0.9500
C15 C16 1.367(11)
C15 H15 0.9500
C16 C17 1.397(8)
C16 H16 0.9500
C17 H17 0.9500
C18 C19 1.391(8)
C18 C23 1.404(9)
C19 C20 1.400(8)
C19 H19 0.9500
C20 C21 1.366(12)
C20 H20 0.9500
C21 C22 1.395(13)
C21 H21 0.9500
C22 C23 1.377(10)
C22 H22 0.9500
C23 H23 0.9500
C24 C29 1.384(8)
C24 C25 1.398(8)
C25 C26 1.376(8)
C25 H25 0.9500
C26 C27 1.412(10)
C26 H26 0.9500
C27 C28 1.373(10)
C27 H27 0.9500
C28 C29 1.395(9)
C28 H28 0.9500
C29 H29 0.9500
C30 C31 1.385(8)
C30 C35 1.397(7)
C31 C32 1.392(8)
C31 H31 0.9500
C32 C33 1.374(10)
C32 H32 0.9500
C33 C34 1.380(9)
C33 H33 0.9500
C34 C35 1.390(8)
C34 H34 0.9500
C35 H35 0.9500
C36 C37 1.385(7)
C36 C41 1.393(8)
C37 C38 1.394(8)
C37 H37 0.9500
C38 C39 1.364(9)
C38 H38 0.9500
C39 C40 1.381(9)
C39 H39 0.9500
C40 C41 1.385(8)
C40 H40 0.9500
C41 H41 0.9500
C42 C43 1.444(13)
C42 H42A 0.9800
C42 H42B 0.9800
C42 H42C 0.9800
C43 C44 1.376(15)
C44 H44A 0.9800
C44 H44B 0.9800
C44 H44C 0.9800

loop_
_geom_torsion_atom_site_label_1
_geom_torsion_atom_site_label_2
_geom_torsion_atom_site_label_3
_geom_torsion_atom_site_label_4
_geom_torsion
P3 Ir1 P1 C6 174.28(19)
P2 Ir1 P1 C6 -95.09(19)
Br2 Ir1 P1 C6 99.7(2)
Br1 Ir1 P1 C6 0.30(19)
P3 Ir1 P1 C1 -63.83(17)
P2 Ir1 P1 C1 26.80(17)
Br2 Ir1 P1 C1 -138.4(2)
Br1 Ir1 P1 C1 122.18(17)
P3 Ir1 P1 C12 55.74(19)
P2 Ir1 P1 C12 146.36(19)
Br2 Ir1 P1 C12 -18.9(3)
Br1 Ir1 P1 C12 -118.25(19)
P3 Ir1 P2 C18 -94.3(2)
P1 Ir1 P2 C18 179.2(2)
Br2 Ir1 P2 C18 -3.9(2)
Br1 Ir1 P2 C18 81.0(2)
P3 Ir1 P2 C24 140.9(2)
P1 Ir1 P2 C24 54.3(2)
Br2 Ir1 P2 C24 -128.7(2)
Br1 Ir1 P2 C24 -43.8(2)
P3 Ir1 P2 C3 26.34(17)
P1 Ir1 P2 C3 -60.25(17)
Br2 Ir1 P2 C3 116.72(17)
Br1 Ir1 P2 C3 -158.43(17)
P1 Ir1 P3 C36 -85.9(2)
P2 Ir1 P3 C36 -176.0(2)
Br2 Ir1 P3 C36 82.78(19)
Br1 Ir1 P3 C36 42.7(3)
P1 Ir1 P3 C4 34.25(18)
P2 Ir1 P3 C4 -55.81(18)
Br2 Ir1 P3 C4 -157.07(18)
Br1 Ir1 P3 C4 162.9(3)
P1 Ir1 P3 C30 152.83(19)
P2 Ir1 P3 C30 62.77(19)
Br2 Ir1 P3 C30 -38.49(19)
Br1 Ir1 P3 C30 -78.6(3)
C6 P1 C1 C2 167.3(3)
C12 P1 C1 C2 -88.1(4)
Ir1 P1 C1 C2 36.2(4)
P1 C1 C2 C5 157.0(4)
P1 C1 C2 C4 40.0(5)
P1 C1 C2 C3 -84.8(4)
C5 C2 C3 P2 155.7(4)
C4 C2 C3 P2 -87.0(4)
C1 C2 C3 P2 38.2(5)
C18 P2 C3 C2 164.8(4)
C24 P2 C3 C2 -92.4(4)
Ir1 P2 C3 C2 35.4(4)
C5 C2 C4 P3 165.6(4)
C1 C2 C4 P3 -77.8(5)
C3 C2 C4 P3 48.2(5)
C36 P3 C4 C2 153.4(4)
C30 P3 C4 C2 -102.1(4)
Ir1 P3 C4 C2 27.4(4)
C1 P1 C6 C11 -172.0(4)
C12 P1 C6 C11 78.3(4)
Ir1 P1 C6 C11 -47.4(5)
C1 P1 C6 C7 13.1(5)
C12 P1 C6 C7 -96.5(4)
Ir1 P1 C6 C7 137.7(4)
C11 C6 C7 C8 0.8(8)
P1 C6 C7 C8 175.7(4)
C6 C7 C8 C9 -0.5(8)
C7 C8 C9 C10 -0.4(9)
C8 C9 C10 C11 0.9(9)
C7 C6 C11 C10 -0.3(8)
P1 C6 C11 C10 -175.4(4)
C9 C10 C11 C6 -0.6(9)
C6 P1 C12 C13 87.7(5)
C1 P1 C12 C13 -20.5(5)
Ir1 P1 C12 C13 -142.2(4)
C6 P1 C12 C17 -88.5(4)
C1 P1 C12 C17 163.3(4)
Ir1 P1 C12 C17 41.7(5)
C17 C12 C13 C14 -2.0(8)
P1 C12 C13 C14 -178.3(5)
C12 C13 C14 C15 1.4(10)
C13 C14 C15 C16 0.3(10)
C14 C15 C16 C17 -1.4(10)
C15 C16 C17 C12 0.8(9)
C13 C12 C17 C16 0.9(8)
P1 C12 C17 C16 177.3(4)
C24 P2 C18 C19 -90.5(5)
C3 P2 C18 C19 13.0(6)
Ir1 P2 C18 C19 134.8(4)
C24 P2 C18 C23 86.8(5)
C3 P2 C18 C23 -169.6(5)
Ir1 P2 C18 C23 -47.9(6)
C23 C18 C19 C20 -1.3(9)
P2 C18 C19 C20 176.0(5)
C18 C19 C20 C21 0.7(10)
C19 C20 C21 C22 1.1(12)
C20 C21 C22 C23 -2.2(14)
C21 C22 C23 C18 1.6(13)
C19 C18 C23 C22 0.2(11)
P2 C18 C23 C22 -177.4(7)
C18 P2 C24 C29 -129.9(5)
C3 P2 C24 C29 122.4(5)
Ir1 P2 C24 C29 4.1(5)
C18 P2 C24 C25 54.3(5)
C3 P2 C24 C25 -53.5(5)
Ir1 P2 C24 C25 -171.8(4)
C29 C24 C25 C26 -1.7(9)
P2 C24 C25 C26 174.3(5)
C24 C25 C26 C27 -0.7(9)
C25 C26 C27 C28 2.3(10)
C26 C27 C28 C29 -1.6(10)
C25 C24 C29 C28 2.5(9)
P2 C24 C29 C28 -173.5(5)
C27 C28 C29 C24 -0.8(10)
C36 P3 C30 C31 43.7(5)
C4 P3 C30 C31 -64.1(5)
Ir1 P3 C30 C31 171.9(4)
C36 P3 C30 C35 -139.9(4)
C4 P3 C30 C35 112.3(4)
Ir1 P3 C30 C35 -11.8(5)
C35 C30 C31 C32 1.3(9)
P3 C30 C31 C32 177.9(5)
C30 C31 C32 C33 0.2(10)
C31 C32 C33 C34 -1.5(10)
C32 C33 C34 C35 1.3(9)
C33 C34 C35 C30 0.2(8)
C31 C30 C35 C34 -1.5(8)
P3 C30 C35 C34 -177.9(4)
C4 P3 C36 C37 5.9(5)
C30 P3 C36 C37 -98.7(5)
Ir1 P3 C36 C37 129.9(4)
C4 P3 C36 C41 -173.8(4)
C30 P3 C36 C41 81.6(5)
Ir1 P3 C36 C41 -49.8(5)
C41 C36 C37 C38 -0.2(8)
P3 C36 C37 C38 -179.9(4)
C36 C37 C38 C39 -0.8(9)
C37 C38 C39 C40 1.0(10)
C38 C39 C40 C41 -0.2(11)
C39 C40 C41 C36 -0.8(10)
C37 C36 C41 C40 1.0(9)
P3 C36 C41 C40 -179.3(5)
